data_7013183
loop_
_publ_author_name
'Kim, Yong-Joo'
'Han, Jin-Taek'
'Kang, Seok'
'Han, Won Seok'
'Lee, Soon W.'

_publ_section_title
;
 Reactivity of di(azido)bis(phosphine) complexes of Ni(ii), Pd(ii) and
 Pt(ii) toward organic isothiocyanates: synthesis, structures, and
 properties of bis(tetrazole-thiolato) and bis(isothiocyanato)
 complexes
;
_journal_issue 17
_journal_name_full 'Dalton Transactions'
_journal_page_first 3357
_journal_paper_doi 10.1039/b305341p
_journal_year 2003
_chemical_formula_sum 'C20 H28 N8 P2 Pd S2'
_chemical_formula_weight 612.96
_chemical_name_systematic
;
?
;
_space_group_IT_number 14
_symmetry_cell_setting monoclinic
_symmetry_space_group_name_Hall '-P 2yn'
_symmetry_space_group_name_H-M 'P 1 21/n 1'
_atom_sites_solution_hydrogens geom
_atom_sites_solution_primary direct
_atom_sites_solution_secondary difmap
_audit_creation_method SHELXL-97
_cell_angle_alpha 90.00
_cell_angle_beta 100.531(15)
_cell_angle_gamma 90.00
_cell_formula_units_Z 2
_cell_length_a 6.1906(14)
_cell_length_b 17.205(3)
_cell_length_c 12.664(2)
_cell_measurement_reflns_used 26
_cell_measurement_temperature 293(2)
_cell_measurement_theta_max 12.55
_cell_measurement_theta_min 7.30
_cell_volume 1326.1(4)
_computing_cell_refinement 'Siemens XSCANS'
_computing_data_collection 'Siemens XSCANS'
_computing_data_reduction 'Siemens SHELXTL'
_computing_molecular_graphics 'Siemens SHELXTL'
_computing_publication_material 'Siemens SHELXTL'
_computing_structure_refinement 'Siemens SHELXTL'
_computing_structure_solution 'Siemens SHELXTL'
_diffrn_ambient_temperature 293(2)
_diffrn_measured_fraction_theta_full 0.991
_diffrn_measured_fraction_theta_max 0.991
_diffrn_measurement_device 'Siemens P4'
_diffrn_measurement_method '\w scans'
_diffrn_radiation_monochromator graphite
_diffrn_radiation_source 'sealed tube'
_diffrn_radiation_type MoK\a
_diffrn_radiation_wavelength 0.71073
_diffrn_reflns_av_R_equivalents 0.0181
_diffrn_reflns_av_sigmaI/netI 0.0307
_diffrn_reflns_limit_h_max 7
_diffrn_reflns_limit_h_min 0
_diffrn_reflns_limit_k_max 20
_diffrn_reflns_limit_k_min 0
_diffrn_reflns_limit_l_max 14
_diffrn_reflns_limit_l_min -15
_diffrn_reflns_number 2545
_diffrn_reflns_theta_full 25.00
_diffrn_reflns_theta_max 25.00
_diffrn_reflns_theta_min 2.02
_diffrn_standards_interval_count 97
_diffrn_standards_number 3
_exptl_absorpt_coefficient_mu 1.003
_exptl_absorpt_correction_T_max 0.4770
_exptl_absorpt_correction_T_min 0.4630
_exptl_absorpt_correction_type empirical
_exptl_crystal_colour YELLOW
_exptl_crystal_density_diffrn 1.535
_exptl_crystal_density_method 'not measured'
_exptl_crystal_description BLOCK
_exptl_crystal_F_000 624
_exptl_crystal_size_max 0.32
_exptl_crystal_size_mid 0.30
_exptl_crystal_size_min 0.28
_refine_diff_density_max 0.282
_refine_diff_density_min -0.343
_refine_diff_density_rms 0.057
_refine_ls_extinction_method none
_refine_ls_goodness_of_fit_ref 1.041
_refine_ls_hydrogen_treatment mixed
_refine_ls_matrix_type full
_refine_ls_number_parameters 151
_refine_ls_number_reflns 2320
_refine_ls_number_restraints 0
_refine_ls_restrained_S_all 1.041
_refine_ls_R_factor_all 0.0325
_refine_ls_R_factor_gt 0.0264
_refine_ls_shift/su_max 0.001
_refine_ls_shift/su_mean 0.000
_refine_ls_structure_factor_coef Fsqd
_refine_ls_weighting_details 'calc w=1/[\s^2^(Fo^2^)+(0.0222P)^2^+0.9816P] where P=(Fo^2^+2Fc^2^)/3'
_refine_ls_weighting_scheme calc
_refine_ls_wR_factor_gt 0.0638
_refine_ls_wR_factor_ref 0.0675
_reflns_number_gt 2032
_reflns_number_total 2320
_reflns_threshold_expression >2sigma(I)
_cod_data_source_file b305341p.txt
_cod_data_source_block abspd
_cod_depositor_comments
;
The following automatic conversions were performed:
'_symmetry_cell_setting' value 'Monoclinic' changed to 'monoclinic'
according to '/home/saulius/struct/CIF-dictionaries/cif_core.dic'
dictionary named 'cif_core.dic' version 2.4.1 from 2010-06-29.

Automatic conversion script
Id: cif_fix_enum 1527 2010-12-29 10:47:43Z saulius 
;
_cod_original_sg_symbol_H-M 'P2(1)/n  '
_cod_database_code 7013183

loop_
_symmetry_equiv_pos_as_xyz
'x, y, z'
'-x+1/2, y+1/2, -z+1/2'
'-x, -y, -z'
'x-1/2, -y-1/2, z-1/2'

loop_
_atom_site_label
_atom_site_type_symbol
_atom_site_fract_x
_atom_site_fract_y
_atom_site_fract_z
_atom_site_U_iso_or_equiv
_atom_site_adp_type
_atom_site_occupancy
_atom_site_symmetry_multiplicity
_atom_site_calc_flag
_atom_site_refinement_flags
_atom_site_disorder_assembly
_atom_site_disorder_group
Pd1 Pd 0.0000 0.0000 0.5000 0.03171(10) Uani 1 2 d S . .
S1 S 0.15170(14) -0.01511(4) 0.68077(6) 0.04803(19) Uani 1 1 d . . .
P1 P 0.16872(12) -0.11118(4) 0.44738(6) 0.03988(17) Uani 1 1 d . . .
N1 N -0.1214(4) -0.14169(15) 0.6675(2) 0.0531(6) Uani 1 1 d . . .
N2 N -0.1359(5) -0.20618(17) 0.7282(3) 0.0651(8) Uani 1 1 d . . .
N3 N 0.0180(5) -0.20772(15) 0.8117(2) 0.0605(7) Uani 1 1 d . . .
N4 N 0.1410(4) -0.14264(13) 0.80702(19) 0.0443(6) Uani 1 1 d . . .
C1 C 0.3206(6) -0.1770(2) 0.5450(3) 0.0745(11) Uani 1 1 d . . .
H1A H 0.2267 -0.1954 0.5922 0.089 Uiso 1 1 calc R . .
H1B H 0.4441 -0.1503 0.5861 0.089 Uiso 1 1 calc R . .
H1C H 0.3715 -0.2204 0.5086 0.089 Uiso 1 1 calc R . .
C2 C -0.0178(6) -0.17569(18) 0.3642(3) 0.0696(10) Uani 1 1 d . . .
H2A H -0.1314 -0.1915 0.4020 0.083 Uiso 1 1 calc R . .
H2B H 0.0608 -0.2206 0.3468 0.083 Uiso 1 1 calc R . .
H2C H -0.0824 -0.1494 0.2992 0.083 Uiso 1 1 calc R . .
C3 C 0.3739(8) -0.0850(2) 0.3699(4) 0.0941(15) Uani 1 1 d . . .
H3A H 0.4784 -0.0504 0.4110 0.113 Uiso 1 1 calc R . .
H3B H 0.3049 -0.0597 0.3049 0.113 Uiso 1 1 calc R . .
H3C H 0.4479 -0.1310 0.3526 0.113 Uiso 1 1 calc R . .
C4 C 0.0524(5) -0.10245(16) 0.7173(2) 0.0409(6) Uani 1 1 d . . .
C5 C 0.3277(5) -0.12621(16) 0.8897(2) 0.0468(7) Uani 1 1 d . . .
C6 C 0.3129(7) -0.1415(2) 0.9960(3) 0.0679(10) Uani 1 1 d . . .
H10 H 0.1852 -0.1617 1.0140 0.081 Uiso 1 1 calc R . .
C7 C 0.4962(9) -0.1253(3) 1.0745(3) 0.0851(14) Uani 1 1 d . . .
H9 H 0.4912 -0.1357 1.1461 0.102 Uiso 1 1 calc R . .
C8 C 0.6850(8) -0.0941(3) 1.0484(3) 0.0831(13) Uani 1 1 d . . .
H8 H 0.8047 -0.0829 1.1021 0.100 Uiso 1 1 calc R . .
C9 C 0.6953(6) -0.0799(2) 0.9444(3) 0.0679(10) Uani 1 1 d . . .
H7 H 0.8224 -0.0586 0.9270 0.082 Uiso 1 1 calc R . .
C10 C 0.5184(6) -0.09670(19) 0.8636(3) 0.0560(8) Uani 1 1 d . . .
H6 H 0.5282 -0.0881 0.7921 0.067 Uiso 1 1 calc R . .

loop_
_atom_site_aniso_label
_atom_site_aniso_U_11
_atom_site_aniso_U_22
_atom_site_aniso_U_33
_atom_site_aniso_U_23
_atom_site_aniso_U_13
_atom_site_aniso_U_12
Pd1 0.03469(16) 0.02855(15) 0.03210(16) 0.00225(10) 0.00663(11) -0.00133(11)
S1 0.0654(5) 0.0386(4) 0.0356(4) 0.0061(3) -0.0024(3) -0.0096(3)
P1 0.0392(4) 0.0333(4) 0.0487(4) -0.0045(3) 0.0120(3) -0.0014(3)
N1 0.0477(15) 0.0504(15) 0.0618(16) 0.0055(12) 0.0111(13) -0.0075(12)
N2 0.0625(18) 0.0531(16) 0.083(2) 0.0102(15) 0.0226(17) -0.0118(14)
N3 0.0717(19) 0.0462(15) 0.0677(18) 0.0130(13) 0.0231(16) -0.0066(14)
N4 0.0518(14) 0.0372(12) 0.0459(13) 0.0079(10) 0.0140(11) 0.0032(11)
C1 0.078(3) 0.066(2) 0.076(2) -0.0042(19) 0.006(2) 0.037(2)
C2 0.068(2) 0.0377(17) 0.094(3) -0.0139(17) -0.007(2) -0.0024(16)
C3 0.100(3) 0.069(3) 0.136(4) -0.012(3) 0.083(3) -0.011(2)
C4 0.0470(16) 0.0364(14) 0.0408(14) 0.0033(11) 0.0124(12) 0.0018(12)
C5 0.065(2) 0.0348(14) 0.0404(15) 0.0040(12) 0.0106(14) 0.0154(14)
C6 0.101(3) 0.059(2) 0.0466(19) 0.0077(15) 0.0209(19) 0.016(2)
C7 0.133(4) 0.082(3) 0.0353(17) 0.0014(18) 0.004(2) 0.036(3)
C8 0.102(3) 0.079(3) 0.058(2) -0.014(2) -0.014(2) 0.022(3)
C9 0.062(2) 0.066(2) 0.070(2) -0.0050(18) -0.0035(18) 0.0116(18)
C10 0.063(2) 0.0559(19) 0.0473(17) 0.0033(15) 0.0058(15) 0.0120(16)

loop_
_atom_type_symbol
_atom_type_description
_atom_type_scat_dispersion_real
_atom_type_scat_dispersion_imag
_atom_type_scat_source
C C 0.0033 0.0016 'International Tables Vol C Tables 4.2.6.8 and 6.1.1.4'
H H 0.0000 0.0000 'International Tables Vol C Tables 4.2.6.8 and 6.1.1.4'
N N 0.0061 0.0033 'International Tables Vol C Tables 4.2.6.8 and 6.1.1.4'
P P 0.1023 0.0942 'International Tables Vol C Tables 4.2.6.8 and 6.1.1.4'
S S 0.1246 0.1234 'International Tables Vol C Tables 4.2.6.8 and 6.1.1.4'
Pd Pd -0.9988 1.0072 'International Tables Vol C Tables 4.2.6.8 and 6.1.1.4'

loop_
_geom_angle_atom_site_label_1
_geom_angle_atom_site_label_2
_geom_angle_atom_site_label_3
_geom_angle
_geom_angle_site_symmetry_1
_geom_angle_site_symmetry_3
_geom_angle_publ_flag
S1 Pd1 S1 180.0 3_556 . ?
S1 Pd1 P1 86.09(3) 3_556 . ?
S1 Pd1 P1 93.91(3) . . ?
S1 Pd1 P1 93.91(3) 3_556 3_556 ?
S1 Pd1 P1 86.09(3) . 3_556 ?
P1 Pd1 P1 180.00(3) . 3_556 ?
C4 S1 Pd1 105.25(10) . . ?
C2 P1 C3 106.1(2) . . ?
C2 P1 C1 102.23(18) . . ?
C3 P1 C1 101.5(2) . . ?
C2 P1 Pd1 113.61(12) . . ?
C3 P1 Pd1 110.38(14) . . ?
C1 P1 Pd1 121.47(12) . . ?
C4 N1 N2 106.1(3) . . ?
N3 N2 N1 111.4(3) . . ?
N2 N3 N4 106.4(2) . . ?
C4 N4 N3 108.2(2) . . ?
C4 N4 C5 131.1(2) . . ?
N3 N4 C5 120.7(2) . . ?
N1 C4 N4 107.9(2) . . ?
N1 C4 S1 128.0(2) . . ?
N4 C4 S1 124.1(2) . . ?
C10 C5 C6 120.8(3) . . ?
C10 C5 N4 120.4(3) . . ?
C6 C5 N4 118.7(3) . . ?
C5 C6 C7 117.7(4) . . ?
C8 C7 C6 121.4(4) . . ?
C9 C8 C7 119.8(4) . . ?
C8 C9 C10 120.7(4) . . ?
C5 C10 C9 119.6(3) . . ?

loop_
_geom_bond_atom_site_label_1
_geom_bond_atom_site_label_2
_geom_bond_distance
_geom_bond_site_symmetry_2
_geom_bond_publ_flag
Pd1 S1 2.3248(8) 3_556 ?
Pd1 S1 2.3248(8) . ?
Pd1 P1 2.3341(8) . ?
Pd1 P1 2.3341(8) 3_556 ?
S1 C4 1.719(3) . ?
P1 C2 1.797(3) . ?
P1 C3 1.798(4) . ?
P1 C1 1.809(3) . ?
N1 C4 1.328(4) . ?
N1 N2 1.362(4) . ?
N2 N3 1.288(4) . ?
N3 N4 1.361(3) . ?
N4 C4 1.357(4) . ?
N4 C5 1.439(4) . ?
C5 C10 1.379(5) . ?
C5 C6 1.390(4) . ?
C6 C7 1.394(6) . ?
C7 C8 1.380(6) . ?
C8 C9 1.352(5) . ?
C9 C10 1.387(5) . ?
